data_7012676
loop_
_publ_author_name
'Dong, Ying'
'Farquhar, Sandra'
'Gloe, Karsten'
'Lindoy, Leonard F.'
'Rumbel, Brendan R.'
'Turner, Peter'
'Wichmann, Kathrin'

_publ_section_title
;
 Metal ion recognition. Interaction of a series of successively
 N-benzylated derivatives of 1,4,8,11-tetraazacyclotetradecane (cyclam)
 with selected transition and post-transition metal ions
;
_journal_issue 8
_journal_name_full 'Dalton Transactions'
_journal_page_first 1558
_journal_paper_doi 10.1039/b300002h
_journal_year 2003
_chemical_formula_sum 'C24 H38 N6 O7 Pb'
_chemical_formula_weight 729.79
_space_group_IT_number 60
_symmetry_cell_setting orthorhombic
_symmetry_Int_Tables_number 60
_symmetry_space_group_name_Hall '-P 2n 2ab'
_symmetry_space_group_name_H-M 'P b c n'
_atom_sites_solution_hydrogens geom
_atom_sites_solution_primary direct
_atom_sites_solution_secondary difmap
_audit_creation_method SHELXL-97
_cell_angle_alpha 90.00
_cell_angle_beta 90.00
_cell_angle_gamma 90.00
_cell_formula_units_Z 4
_cell_length_a 16.1228(13)
_cell_length_b 9.4321(7)
_cell_length_c 18.4865(15)
_cell_measurement_reflns_used 999
_cell_measurement_temperature 294(2)
_cell_measurement_theta_max 28.081
_cell_measurement_theta_min 2.540
_cell_volume 2811.3(4)
_computing_cell_refinement 'SAINT (Bruker,1995)'
_computing_data_collection 'SMART (Bruker,1995)'
_computing_data_reduction 'SAINT and XPREP (Bruker 1995)'
_computing_molecular_graphics
;
teXsan for Windows (MSC, 1997) 
xtal 3.6 (Hall,du Boulay, D.J. & Olthof-Hazekamp, R. 1999)
ORTEPII  (Johnson,C.K., 1976). 
WinGX (Farrugia, 1999)
;
_computing_structure_refinement 'SHELXL-97 (Sheldrick, 1997)'
_computing_structure_solution 'SIR97 (Altomare, et. al. 1997)'
_diffrn_ambient_temperature 294(2)
_diffrn_crystal_treatment
;
attached to a thin glass fibre
;
_diffrn_measured_fraction_theta_full 0.979
_diffrn_measured_fraction_theta_max 0.979
_diffrn_measurement_device_type 'Bruker SMART 1000 CCD'
_diffrn_measurement_method \w
_diffrn_radiation_monochromator graphite
_diffrn_radiation_source 'sealed tube'
_diffrn_radiation_type MoK\a
_diffrn_radiation_wavelength 0.71073
_diffrn_reflns_av_R_equivalents 0.0244
_diffrn_reflns_av_sigmaI/netI 0.0134
_diffrn_reflns_limit_h_max 21
_diffrn_reflns_limit_h_min -21
_diffrn_reflns_limit_k_max 12
_diffrn_reflns_limit_k_min -12
_diffrn_reflns_limit_l_max 23
_diffrn_reflns_limit_l_min -23
_diffrn_reflns_number 27909
_diffrn_reflns_theta_full 28.27
_diffrn_reflns_theta_max 28.27
_diffrn_reflns_theta_min 2.20
_diffrn_standards_decay_% 0.54
_diffrn_standards_number 211
_exptl_absorpt_coefficient_mu 6.053
_exptl_absorpt_correction_T_max 1.000
_exptl_absorpt_correction_T_min 0.792
_exptl_absorpt_correction_type empirical
_exptl_absorpt_process_details
;
SADABS (Sheldrick, 1996)
;
_exptl_crystal_colour colourless
_exptl_crystal_density_diffrn 1.724
_exptl_crystal_density_method 'not measured'
_exptl_crystal_description prism
_exptl_crystal_F_000 1448
_exptl_crystal_size_max 0.326
_exptl_crystal_size_mid 0.294
_exptl_crystal_size_min 0.264
_refine_diff_density_max 0.744
_refine_diff_density_min -0.427
_refine_diff_density_rms 0.065
_refine_ls_extinction_coef 0.00043(6)
_refine_ls_extinction_expression Fc^*^=kFc[1+0.001xFc^2^\l^3^/sin(2\q)]^-1/4^
_refine_ls_extinction_method SHELXL
_refine_ls_goodness_of_fit_ref 1.350
_refine_ls_hydrogen_treatment mixed
_refine_ls_matrix_type full
_refine_ls_number_parameters 177
_refine_ls_number_reflns 3412
_refine_ls_number_restraints 1
_refine_ls_restrained_S_all 1.350
_refine_ls_R_factor_all 0.0318
_refine_ls_R_factor_gt 0.0176
_refine_ls_shift/su_max 0.009
_refine_ls_shift/su_mean 0.001
_refine_ls_structure_factor_coef Fsqd
_refine_ls_weighting_details 'calc w=1/[\s^2^(Fo^2^)+(0.0200P)^2^+1.0000P] where P=(Fo^2^+2Fc^2^)/3'
_refine_ls_weighting_scheme calc
_refine_ls_wR_factor_gt 0.0496
_refine_ls_wR_factor_ref 0.0553
_reflns_number_gt 2361
_reflns_number_total 3412
_reflns_threshold_expression >2sigma(I)
_cod_data_source_file b300002h.txt
_cod_data_source_block lfl62
_cod_original_sg_symbol_H-M 'P b c n    '
_cod_database_code 7012676

loop_
_symmetry_equiv_pos_as_xyz
'x, y, z'
'-x+1/2, -y+1/2, z+1/2'
'-x, y, -z+1/2'
'x+1/2, -y+1/2, -z'
'-x, -y, -z'
'x-1/2, y-1/2, -z-1/2'
'x, -y, z-1/2'
'-x-1/2, y-1/2, z'

loop_
_atom_site_label
_atom_site_type_symbol
_atom_site_fract_x
_atom_site_fract_y
_atom_site_fract_z
_atom_site_U_iso_or_equiv
_atom_site_adp_type
_atom_site_occupancy
_atom_site_symmetry_multiplicity
_atom_site_calc_flag
_atom_site_refinement_flags
_atom_site_disorder_assembly
_atom_site_disorder_group
Pb1 Pb 0.5000 0.488340(13) 0.7500 0.03246(6) Uani 1 2 d S . .
N1 N 0.60441(14) 0.5809(2) 0.65508(12) 0.0400(5) Uani 1 1 d . . .
N2 N 0.42353(13) 0.6865(2) 0.69643(12) 0.0406(5) Uani 1 1 d . . .
H2N H 0.4521 0.7673 0.7065 0.049 Uiso 1 1 calc R . .
C1 C 0.56784(19) 0.6078(4) 0.58203(16) 0.0544(8) Uani 1 1 d . . .
H1A H 0.5486 0.5180 0.5627 0.065 Uiso 1 1 calc R . .
H1B H 0.6117 0.6413 0.5505 0.065 Uiso 1 1 calc R . .
C2 C 0.49645(18) 0.7132(4) 0.57815(19) 0.0561(8) Uani 1 1 d . . .
H2A H 0.5161 0.8028 0.5974 0.067 Uiso 1 1 calc R . .
H2B H 0.4835 0.7285 0.5275 0.067 Uiso 1 1 calc R . .
C3 C 0.41604(18) 0.6760(4) 0.61687(16) 0.0515(8) Uani 1 1 d . . .
H3A H 0.3726 0.7395 0.6005 0.062 Uiso 1 1 calc R . .
H3B H 0.4000 0.5802 0.6040 0.062 Uiso 1 1 calc R . .
C4 C 0.34194(17) 0.6964(3) 0.73341(17) 0.0487(8) Uani 1 1 d . . .
H4A H 0.3091 0.6128 0.7227 0.058 Uiso 1 1 calc R . .
H4B H 0.3120 0.7789 0.7161 0.058 Uiso 1 1 calc R . .
C5 C 0.35553(19) 0.7082(3) 0.81473(17) 0.0471(7) Uani 1 1 d . . .
H5A H 0.3899 0.7904 0.8247 0.057 Uiso 1 1 calc R . .
H5B H 0.3025 0.7225 0.8384 0.057 Uiso 1 1 calc R . .
C6 C 0.66340(17) 0.4582(3) 0.65068(15) 0.0418(6) Uani 1 1 d . . .
H6A H 0.6321 0.3744 0.6374 0.050 Uiso 1 1 calc R . .
H6B H 0.6861 0.4419 0.6986 0.050 Uiso 1 1 calc R . .
C7 C 0.73478(17) 0.4736(3) 0.59836(16) 0.0415(6) Uani 1 1 d . . .
C8 C 0.80882(18) 0.5404(3) 0.61836(18) 0.0485(7) Uani 1 1 d . . .
H8 H 0.8147 0.5784 0.6645 0.058 Uiso 1 1 calc R . .
C9 C 0.87368(19) 0.5494(3) 0.5687(2) 0.0606(9) Uani 1 1 d . . .
H9 H 0.9228 0.5940 0.5821 0.073 Uiso 1 1 calc R . .
C10 C 0.8663(3) 0.4939(4) 0.5008(2) 0.0666(12) Uani 1 1 d . . .
H10 H 0.9102 0.5009 0.4684 0.080 Uiso 1 1 calc R . .
C11 C 0.7937(2) 0.4274(5) 0.4803(2) 0.0694(10) Uani 1 1 d . . .
H11 H 0.7882 0.3901 0.4339 0.083 Uiso 1 1 calc R . .
C12 C 0.72906(19) 0.4170(4) 0.52971(18) 0.0571(8) Uani 1 1 d . . .
H12 H 0.6806 0.3706 0.5162 0.069 Uiso 1 1 calc R . .
O1 O 0.4651(2) 0.2594(4) 0.63629(19) 0.1217(14) Uani 1 1 d . . .
O2 O 0.35665(18) 0.3485(3) 0.67886(17) 0.0933(9) Uani 1 1 d . . .
O3 O 0.3742(2) 0.1274(3) 0.68673(19) 0.1174(12) Uani 1 1 d . . .
N3 N 0.3994(2) 0.2436(4) 0.66615(18) 0.0684(8) Uani 1 1 d . . .
O4 O 0.5000 -0.0398(5) 0.7500 0.0907(16) Uani 1 2 d SD . .
H4O H 0.467(3) 0.005(4) 0.717(3) 0.109 Uiso 1 1 d D . .

loop_
_atom_site_aniso_label
_atom_site_aniso_U_11
_atom_site_aniso_U_22
_atom_site_aniso_U_33
_atom_site_aniso_U_23
_atom_site_aniso_U_13
_atom_site_aniso_U_12
Pb1 0.03147(9) 0.02784(8) 0.03808(9) 0.000 -0.00135(6) 0.000
N1 0.0405(12) 0.0364(13) 0.0430(13) 0.0058(10) 0.0026(10) 0.0038(10)
N2 0.0346(12) 0.0360(12) 0.0513(14) 0.0037(11) -0.0054(10) 0.0026(10)
C1 0.0528(18) 0.063(2) 0.0471(18) 0.0122(16) 0.0029(14) 0.0085(16)
C2 0.0582(19) 0.061(2) 0.0489(18) 0.0195(15) -0.0037(15) 0.0090(17)
C3 0.0497(18) 0.057(2) 0.0480(17) 0.0123(15) -0.0105(14) 0.0056(15)
C4 0.0350(15) 0.0418(16) 0.069(2) 0.0063(14) -0.0005(13) 0.0071(12)
C5 0.0423(16) 0.0338(15) 0.065(2) -0.0062(14) 0.0104(14) 0.0023(13)
C6 0.0424(15) 0.0353(14) 0.0478(16) 0.0061(13) 0.0037(13) 0.0011(12)
C7 0.0358(15) 0.0406(16) 0.0481(17) 0.0074(13) 0.0012(13) 0.0052(12)
C8 0.0425(16) 0.0416(16) 0.0612(19) 0.0020(15) -0.0020(14) 0.0056(14)
C9 0.0393(16) 0.0443(18) 0.098(3) 0.011(2) 0.0006(18) -0.0024(14)
C10 0.052(2) 0.069(3) 0.079(3) 0.0174(18) 0.0257(19) 0.0095(18)
C11 0.059(2) 0.095(3) 0.0536(19) -0.006(2) 0.0109(18) 0.006(2)
C12 0.0430(17) 0.075(2) 0.0537(19) -0.0031(18) 0.0021(15) -0.0004(16)
O1 0.0705(19) 0.166(4) 0.129(3) -0.064(3) 0.037(2) -0.009(2)
O2 0.0756(19) 0.083(2) 0.121(2) -0.0250(19) 0.0075(17) 0.0048(17)
O3 0.128(3) 0.078(2) 0.146(3) 0.020(2) -0.058(2) -0.027(2)
N3 0.070(2) 0.059(2) 0.076(2) -0.0202(17) -0.0212(18) -0.0079(17)
O4 0.092(3) 0.0382(19) 0.142(5) 0.000 -0.009(3) 0.000

loop_
_atom_type_symbol
_atom_type_description
_atom_type_scat_dispersion_real
_atom_type_scat_dispersion_imag
_atom_type_scat_source
C C 0.0033 0.0016 'International Tables Vol C Tables 4.2.6.8 and 6.1.1.4'
H H 0.0000 0.0000 'International Tables Vol C Tables 4.2.6.8 and 6.1.1.4'
N N 0.0061 0.0033 'International Tables Vol C Tables 4.2.6.8 and 6.1.1.4'
O O 0.0106 0.0060 'International Tables Vol C Tables 4.2.6.8 and 6.1.1.4'
Pb Pb -3.3944 10.1111 'International Tables Vol C Tables 4.2.6.8 and 6.1.1.4'

loop_
_geom_angle_atom_site_label_1
_geom_angle_atom_site_label_2
_geom_angle_atom_site_label_3
_geom_angle
_geom_angle_site_symmetry_1
_geom_angle_site_symmetry_3
_geom_angle_publ_flag
N2 Pb1 N2 80.47(11) 3_656 . ?
N2 Pb1 N1 71.86(7) 3_656 . ?
N2 Pb1 N1 78.20(7) . . ?
N2 Pb1 N1 78.20(7) 3_656 3_656 ?
N2 Pb1 N1 71.86(7) . 3_656 ?
N1 Pb1 N1 140.51(10) . 3_656 ?
N2 Pb1 O2 155.58(8) 3_656 . ?
N2 Pb1 O2 76.58(8) . . ?
N1 Pb1 O2 110.89(8) . . ?
N1 Pb1 O2 86.77(8) 3_656 . ?
N2 Pb1 O1 155.15(8) 3_656 . ?
N2 Pb1 O1 99.68(10) . . ?
N1 Pb1 O1 83.78(9) . . ?
N1 Pb1 O1 125.75(8) 3_656 . ?
O2 Pb1 O1 40.58(8) . . ?
C5 N1 C1 112.1(2) 3_656 . ?
C5 N1 C6 111.8(2) 3_656 . ?
C1 N1 C6 109.4(2) . . ?
C5 N1 Pb1 107.68(16) 3_656 . ?
C1 N1 Pb1 114.44(17) . . ?
C6 N1 Pb1 100.92(15) . . ?
C3 N2 C4 112.9(2) . . ?
C3 N2 Pb1 113.10(17) . . ?
C4 N2 Pb1 107.93(16) . . ?
C3 N2 H2N 107.5 . . ?
C4 N2 H2N 107.5 . . ?
Pb1 N2 H2N 107.5 . . ?
N1 C1 C2 116.8(3) . . ?
N1 C1 H1A 108.1 . . ?
C2 C1 H1A 108.1 . . ?
N1 C1 H1B 108.1 . . ?
C2 C1 H1B 108.1 . . ?
H1A C1 H1B 107.3 . . ?
C3 C2 C1 118.1(3) . . ?
C3 C2 H2A 107.8 . . ?
C1 C2 H2A 107.8 . . ?
C3 C2 H2B 107.8 . . ?
C1 C2 H2B 107.8 . . ?
H2A C2 H2B 107.1 . . ?
N2 C3 C2 112.5(2) . . ?
N2 C3 H3A 109.1 . . ?
C2 C3 H3A 109.1 . . ?
N2 C3 H3B 109.1 . . ?
C2 C3 H3B 109.1 . . ?
H3A C3 H3B 107.8 . . ?
N2 C4 C5 109.4(2) . . ?
N2 C4 H4A 109.8 . . ?
C5 C4 H4A 109.8 . . ?
N2 C4 H4B 109.8 . . ?
C5 C4 H4B 109.8 . . ?
H4A C4 H4B 108.3 . . ?
N1 C5 C4 112.1(2) 3_656 . ?
N1 C5 H5A 109.2 3_656 . ?
C4 C5 H5A 109.2 . . ?
N1 C5 H5B 109.2 3_656 . ?
C4 C5 H5B 109.2 . . ?
H5A C5 H5B 107.9 . . ?
N1 C6 C7 116.3(2) . . ?
N1 C6 H6A 108.2 . . ?
C7 C6 H6A 108.2 . . ?
N1 C6 H6B 108.2 . . ?
C7 C6 H6B 108.2 . . ?
H6A C6 H6B 107.4 . . ?
C12 C7 C8 118.3(3) . . ?
C12 C7 C6 120.1(3) . . ?
C8 C7 C6 121.6(3) . . ?
C9 C8 C7 119.6(3) . . ?
C9 C8 H8 120.2 . . ?
C7 C8 H8 120.2 . . ?
C10 C9 C8 121.1(3) . . ?
C10 C9 H9 119.4 . . ?
C8 C9 H9 119.4 . . ?
C9 C10 C11 120.1(4) . . ?
C9 C10 H10 120.0 . . ?
C11 C10 H10 120.0 . . ?
C10 C11 C12 119.1(4) . . ?
C10 C11 H11 120.5 . . ?
C12 C11 H11 120.5 . . ?
C7 C12 C11 121.8(3) . . ?
C7 C12 H12 119.1 . . ?
C11 C12 H12 119.1 . . ?
N3 O1 Pb1 86.2(2) . . ?
N3 O2 Pb1 90.3(2) . . ?
O1 N3 O3 122.9(4) . . ?
O1 N3 O2 118.8(4) . . ?
O3 N3 O2 118.2(4) . . ?

loop_
_geom_bond_atom_site_label_1
_geom_bond_atom_site_label_2
_geom_bond_distance
_geom_bond_site_symmetry_2
_geom_bond_publ_flag
Pb1 N2 2.448(2) 3_656 ?
Pb1 N2 2.448(2) . ?
Pb1 N1 2.583(2) . ?
Pb1 N1 2.583(2) 3_656 ?
Pb1 O2 2.968(3) . ?
Pb1 O1 3.066(3) . ?
N1 C5 1.474(4) 3_656 ?
N1 C1 1.495(3) . ?
N1 C6 1.500(3) . ?
N2 C3 1.479(4) . ?
N2 C4 1.485(3) . ?
N2 H2N 0.9100 . ?
C1 C2 1.523(4) . ?
C1 H1A 0.9700 . ?
C1 H1B 0.9700 . ?
C2 C3 1.522(4) . ?
C2 H2A 0.9700 . ?
C2 H2B 0.9700 . ?
C3 H3A 0.9700 . ?
C3 H3B 0.9700 . ?
C4 C5 1.523(4) . ?
C4 H4A 0.9700 . ?
C4 H4B 0.9700 . ?
C5 N1 1.474(4) 3_656 ?
C5 H5A 0.9700 . ?
C5 H5B 0.9700 . ?
C6 C7 1.510(4) . ?
C6 H6A 0.9700 . ?
C6 H6B 0.9700 . ?
C7 C12 1.380(4) . ?
C7 C8 1.399(4) . ?
C8 C9 1.394(4) . ?
C8 H8 0.9300 . ?
C9 C10 1.365(5) . ?
C9 H9 0.9300 . ?
C10 C11 1.382(6) . ?
C10 H10 0.9300 . ?
C11 C12 1.390(5) . ?
C11 H11 0.9300 . ?
C12 H12 0.9300 . ?
O1 N3 1.204(4) . ?
O2 N3 1.229(4) . ?
O3 N3 1.229(4) . ?
O4 H4O 0.909(19) . ?

loop_
_geom_hbond_atom_site_label_D
_geom_hbond_atom_site_label_H
_geom_hbond_atom_site_label_A
_geom_hbond_distance_DH
_geom_hbond_distance_HA
_geom_hbond_distance_DA
_geom_hbond_angle_DHA
_geom_hbond_site_symmetry_A
N2 H2N O4 0.91 2.13 3.028(5) 167.1 1_565
O4 H4O O3 0.909(19) 1.98(3) 2.823(4) 155(6) .

loop_
_geom_torsion_atom_site_label_1
_geom_torsion_atom_site_label_2
_geom_torsion_atom_site_label_3
_geom_torsion_atom_site_label_4
_geom_torsion
_geom_torsion_site_symmetry_1
_geom_torsion_site_symmetry_2
_geom_torsion_site_symmetry_3
_geom_torsion_site_symmetry_4
_geom_torsion_publ_flag
N2 Pb1 N1 C5 -5.23(17) 3_656 . . 3_656 ?
N2 Pb1 N1 C5 78.47(17) . . . 3_656 ?
N1 Pb1 N1 C5 37.38(16) 3_656 . . 3_656 ?
O2 Pb1 N1 C5 148.99(17) . . . 3_656 ?
O1 Pb1 N1 C5 179.75(19) . . . 3_656 ?
N2 Pb1 N1 C1 -130.6(2) 3_656 . . . ?
N2 Pb1 N1 C1 -46.91(19) . . . . ?
N1 Pb1 N1 C1 -88.00(19) 3_656 . . . ?
O2 Pb1 N1 C1 23.6(2) . . . . ?
O1 Pb1 N1 C1 54.4(2) . . . . ?
N2 Pb1 N1 C6 112.05(17) 3_656 . . . ?
N2 Pb1 N1 C6 -164.24(17) . . . . ?
N1 Pb1 N1 C6 154.67(17) 3_656 . . . ?
O2 Pb1 N1 C6 -93.72(16) . . . . ?
O1 Pb1 N1 C6 -62.96(17) . . . . ?
N2 Pb1 N2 C3 128.1(2) 3_656 . . . ?
N1 Pb1 N2 C3 54.76(18) . . . . ?
N1 Pb1 N2 C3 -151.3(2) 3_656 . . . ?
O2 Pb1 N2 C3 -60.34(19) . . . . ?
O1 Pb1 N2 C3 -26.7(2) . . . . ?
N2 Pb1 N2 C4 -106.3(2) 3_656 . . . ?
N1 Pb1 N2 C4 -179.56(19) . . . . ?
N1 Pb1 N2 C4 -25.65(17) 3_656 . . . ?
O2 Pb1 N2 C4 65.33(19) . . . . ?
O1 Pb1 N2 C4 98.94(19) . . . . ?
C5 N1 C1 C2 -64.7(3) 3_656 . . . ?
C6 N1 C1 C2 170.7(3) . . . . ?
Pb1 N1 C1 C2 58.3(3) . . . . ?
N1 C1 C2 C3 -64.3(4) . . . . ?
C4 N2 C3 C2 161.6(3) . . . . ?
Pb1 N2 C3 C2 -75.5(3) . . . . ?
C1 C2 C3 N2 72.5(4) . . . . ?
C3 N2 C4 C5 -179.4(2) . . . . ?
Pb1 N2 C4 C5 54.8(2) . . . . ?
N2 C4 C5 N1 -63.5(3) . . . 3_656 ?
C5 N1 C6 C7 -66.3(3) 3_656 . . . ?
C1 N1 C6 C7 58.5(3) . . . . ?
Pb1 N1 C6 C7 179.5(2) . . . . ?
N1 C6 C7 C12 -96.2(3) . . . . ?
N1 C6 C7 C8 86.0(3) . . . . ?
C12 C7 C8 C9 0.8(4) . . . . ?
C6 C7 C8 C9 178.6(3) . . . . ?
C7 C8 C9 C10 -0.2(5) . . . . ?
C8 C9 C10 C11 0.0(6) . . . . ?
C9 C10 C11 C12 -0.5(6) . . . . ?
C8 C7 C12 C11 -1.4(5) . . . . ?
C6 C7 C12 C11 -179.2(3) . . . . ?
C10 C11 C12 C7 1.2(6) . . . . ?
N2 Pb1 O1 N3 -169.3(2) 3_656 . . . ?
N2 Pb1 O1 N3 -81.1(3) . . . . ?
N1 Pb1 O1 N3 -158.0(3) . . . . ?
N1 Pb1 O1 N3 -6.5(3) 3_656 . . . ?
O2 Pb1 O1 N3 -25.2(2) . . . . ?
N2 Pb1 O2 N3 168.0(2) 3_656 . . . ?
N2 Pb1 O2 N3 147.6(3) . . . . ?
N1 Pb1 O2 N3 76.0(3) . . . . ?
N1 Pb1 O2 N3 -140.3(2) 3_656 . . . ?
O1 Pb1 O2 N3 24.6(2) . . . . ?
Pb1 O1 N3 O3 -127.7(3) . . . . ?
Pb1 O1 N3 O2 49.8(3) . . . . ?
Pb1 O2 N3 O1 -52.0(4) . . . . ?
Pb1 O2 N3 O3 125.7(3) . . . . ?
